data_7152588
loop_
_publ_author_name
'Deshmukh, Sharad Chandrakant'
'Roy, Arundhati'
'Talukdar, Pinaki'

_publ_section_title
;
 Diastereoselective construction of syn-\a-oxyamines via three-component
 \a-oxyaldehyde-dibenzylamine-alkyne coupling reaction: application in the
 synthesis of (+)-\b-conhydrine and its analogues.
;
_journal_issue 37
_journal_name_full 'Organic &amp; biomolecular chemistry'
_journal_page_first 7536
_journal_page_last 7544
_journal_paper_doi 10.1039/c2ob26007g
_journal_volume 10
_journal_year 2012
_chemical_formula_moiety c6H11NO2I.H2O
_chemical_formula_sum 'C6 H11 I N O2'
_chemical_formula_weight 256.06
_chemical_name_systematic
;
?
;
_space_group_IT_number 5
_symmetry_cell_setting monoclinic
_symmetry_space_group_name_Hall 'C 2y'
_symmetry_space_group_name_H-M 'C 1 2 1'
_atom_sites_solution_hydrogens geom
_atom_sites_solution_primary direct
_atom_sites_solution_secondary difmap
_audit_creation_method SHELXL-97
_cell_angle_alpha 90.00
_cell_angle_beta 113.833(2)
_cell_angle_gamma 90.00
_cell_formula_units_Z 8
_cell_length_a 24.717(2)
_cell_length_b 4.8349(4)
_cell_length_c 15.6744(13)
_cell_measurement_temperature 296(2)
_cell_volume 1713.4(2)
_computing_structure_refinement 'SHELXL-97 (Sheldrick, 2008)'
_computing_structure_solution 'SHELXS-97 (Sheldrick, 2008)'
_diffrn_ambient_temperature 296(2)
_diffrn_measured_fraction_theta_full 0.998
_diffrn_measured_fraction_theta_max 0.998
_diffrn_radiation_monochromator graphite
_diffrn_radiation_source 'fine-focus sealed tube'
_diffrn_radiation_type MoK\a
_diffrn_radiation_wavelength 0.71073
_diffrn_reflns_av_R_equivalents 0.0271
_diffrn_reflns_av_sigmaI/netI 0.0439
_diffrn_reflns_limit_h_max 25
_diffrn_reflns_limit_h_min -32
_diffrn_reflns_limit_k_max 3
_diffrn_reflns_limit_k_min -6
_diffrn_reflns_limit_l_max 20
_diffrn_reflns_limit_l_min -20
_diffrn_reflns_number 5830
_diffrn_reflns_theta_full 28.37
_diffrn_reflns_theta_max 28.37
_diffrn_reflns_theta_min 1.42
_exptl_absorpt_coefficient_mu 3.684
_exptl_absorpt_correction_T_max 0.802
_exptl_absorpt_correction_T_min 0.752
_exptl_absorpt_correction_type multi-scan
_exptl_crystal_colour colourless
_exptl_crystal_density_diffrn 1.985
_exptl_crystal_density_method calculated
_exptl_crystal_description Needle
_exptl_crystal_F_000 984
_exptl_crystal_size_max 0.08
_exptl_crystal_size_mid 0.07
_exptl_crystal_size_min 0.06
_refine_diff_density_max 0.659
_refine_diff_density_min -0.853
_refine_diff_density_rms 0.107
_refine_ls_abs_structure_details 'Flack H D (1983), Acta Cryst. A39, 876-881'
_refine_ls_abs_structure_Flack 0.01(3)
_refine_ls_extinction_method none
_refine_ls_goodness_of_fit_ref 0.904
_refine_ls_hydrogen_treatment mixed
_refine_ls_matrix_type full
_refine_ls_number_parameters 188
_refine_ls_number_reflns 3078
_refine_ls_number_restraints 1
_refine_ls_restrained_S_all 0.904
_refine_ls_R_factor_all 0.0370
_refine_ls_R_factor_gt 0.0300
_refine_ls_shift/su_max 0.001
_refine_ls_shift/su_mean 0.000
_refine_ls_structure_factor_coef Fsqd
_refine_ls_weighting_details 'calc w=1/[\s^2^(Fo^2^)+(0.0409P)^2^+1.3965P] where P=(Fo^2^+2Fc^2^)/3'
_refine_ls_weighting_scheme calc
_refine_ls_wR_factor_gt 0.0674
_refine_ls_wR_factor_ref 0.0716
_reflns_number_gt 2729
_reflns_number_total 3078
_reflns_threshold_expression >2sigma(I)
_cod_data_source_file c2ob26007g.txt
_cod_data_source_block trials1
_cod_depositor_comments
;
The following automatic conversions were performed:

'_symmetry_cell_setting' value 'MONOclinic' changed to 'monoclinic'
according to /home/saulius/struct/CIF-dictionaries/cif_core.dic
dictionary named 'cif_core.dic' version 2.4.1 from
2010-06-29.

'_exptl_absorpt_correction_type' value 'Multi-scan'
changed to 'multi-scan' according to
/home/saulius/struct/CIF-dictionaries/cif_core.dic dictionary named
'cif_core.dic' version 2.4.1 from 2010-06-29.

Automatic conversion script
Id: cif_fix_values 1891 2012-01-12 08:04:46Z andrius 
;
_cod_original_sg_symbol_H-M C2
_cod_database_code 7152588

loop_
_symmetry_equiv_pos_as_xyz
'x, y, z'
'-x, y, -z'
'x+1/2, y+1/2, z'
'-x+1/2, y+1/2, -z'

loop_
_atom_site_label
_atom_site_type_symbol
_atom_site_fract_x
_atom_site_fract_y
_atom_site_fract_z
_atom_site_U_iso_or_equiv
_atom_site_adp_type
_atom_site_occupancy
_atom_site_symmetry_multiplicity
_atom_site_calc_flag
_atom_site_refinement_flags
C1 C 0.1790(2) 0.1972(14) 0.6026(4) 0.0320(14) Uani 1 1 d .
H1A H 0.1901 0.0385 0.6440 0.038 Uiso 1 1 calc R
H1B H 0.1640 0.1279 0.5391 0.038 Uiso 1 1 calc R
C2 C 0.2341(2) 0.3664(12) 0.6201(3) 0.0229(12) Uani 1 1 d .
H2 H 0.2622 0.2484 0.6073 0.027 Uiso 1 1 calc R
C3 C 0.2647(2) 0.4724(11) 0.7198(3) 0.0219(12) Uani 1 1 d .
H3 H 0.2394 0.6102 0.7316 0.026 Uiso 1 1 calc R
C4 C 0.3637(2) 0.5506(14) 0.8200(3) 0.0220(11) Uani 1 1 d .
C5 C 0.3387(2) 0.3681(14) 0.8724(4) 0.0283(13) Uani 1 1 d .
H5A H 0.3296 0.4735 0.9175 0.034 Uiso 1 1 calc R
H5B H 0.3662 0.2214 0.9045 0.034 Uiso 1 1 calc R
C6 C 0.2824(2) 0.2505(14) 0.7960(4) 0.0265(12) Uani 1 1 d .
H6A H 0.2902 0.0753 0.7730 0.032 Uiso 1 1 calc R
H6B H 0.2517 0.2243 0.8189 0.032 Uiso 1 1 calc R
C7 C 0.6035(2) 0.2987(14) 0.8566(4) 0.0304(13) Uani 1 1 d .
H7A H 0.6001 0.4425 0.8972 0.036 Uiso 1 1 calc R
H7B H 0.6032 0.3862 0.8006 0.036 Uiso 1 1 calc R
C8 C 0.5511(2) 0.1008(15) 0.8305(3) 0.0257(12) Uani 1 1 d .
H8 H 0.5561 -0.0445 0.7907 0.031 Uiso 1 1 calc R
C9 C 0.4942(2) 0.2574(13) 0.7737(4) 0.0236(11) Uani 1 1 d .
H9 H 0.4889 0.4091 0.8111 0.028 Uiso 1 1 calc R
C10 C 0.4023(2) 0.1136(13) 0.6595(3) 0.0216(11) Uani 1 1 d .
C11 C 0.4234(2) 0.3484(11) 0.6169(4) 0.0238(12) Uani 1 1 d .
H11A H 0.4031 0.5192 0.6180 0.029 Uiso 1 1 calc R
H11B H 0.4170 0.3066 0.5530 0.029 Uiso 1 1 calc R
C12 C 0.4901(2) 0.3699(15) 0.6796(3) 0.0286(13) Uani 1 1 d .
H12A H 0.5133 0.2586 0.6552 0.034 Uiso 1 1 calc R
H12B H 0.5036 0.5602 0.6853 0.034 Uiso 1 1 calc R
I1 I 0.109113(16) 0.41287(12) 0.62184(3) 0.04193(13) Uani 1 1 d .
I2 I 0.685555(15) 0.08018(10) 0.92605(3) 0.03998(13) Uani 1 1 d .
N1 N 0.32161(16) 0.5976(11) 0.7351(3) 0.0200(9) Uani 1 1 d .
H1 H 0.3275 0.6928 0.6933 0.024 Uiso 1 1 calc R
N2 N 0.44368(17) 0.0696(12) 0.7465(3) 0.0242(9) Uani 1 1 d .
H2A H 0.4406 -0.0576 0.7826 0.029 Uiso 1 1 calc R
O3 O 0.41394(15) 0.6531(9) 0.8505(2) 0.0282(10) Uani 1 1 d .
O4 O 0.22307(16) 0.6032(11) 0.5620(2) 0.0299(9) Uani 1 1 d .
H4A H 0.2016 0.5607 0.5083 0.045 Uiso 1 1 calc R
O2 O 0.35509(15) -0.0142(8) 0.6234(2) 0.0250(9) Uani 1 1 d .
O1 O 0.54709(17) -0.0282(9) 0.9087(3) 0.0327(11) Uani 1 1 d .
H4 H 0.5342 0.0826 0.9355 0.049 Uiso 1 1 calc R
O1S O 0.0000 0.8661(14) 0.0000 0.0322(14) Uani 1 2 d S

loop_
_atom_site_aniso_label
_atom_site_aniso_U_11
_atom_site_aniso_U_22
_atom_site_aniso_U_33
_atom_site_aniso_U_23
_atom_site_aniso_U_13
_atom_site_aniso_U_12
C1 0.026(3) 0.030(3) 0.034(3) -0.007(3) 0.006(2) -0.004(3)
C2 0.022(2) 0.022(3) 0.023(3) -0.005(2) 0.007(2) 0.003(2)
C3 0.020(2) 0.019(3) 0.024(3) -0.003(2) 0.006(2) -0.002(2)
C4 0.022(2) 0.025(3) 0.018(2) 0.002(2) 0.0075(18) 0.006(2)
C5 0.025(3) 0.035(4) 0.024(3) 0.008(3) 0.009(2) 0.003(3)
C6 0.022(2) 0.028(3) 0.025(3) 0.001(3) 0.005(2) -0.001(3)
C7 0.017(2) 0.038(4) 0.033(3) 0.000(3) 0.006(2) -0.001(2)
C8 0.017(2) 0.032(3) 0.023(2) -0.004(3) 0.0023(19) -0.001(3)
C9 0.019(2) 0.025(3) 0.025(3) -0.002(2) 0.007(2) 0.001(2)
C10 0.022(2) 0.025(3) 0.016(2) 0.000(2) 0.0052(18) 0.007(2)
C11 0.022(2) 0.021(3) 0.024(3) 0.001(2) 0.004(2) 0.003(2)
C12 0.020(2) 0.036(4) 0.028(3) 0.000(3) 0.007(2) -0.003(3)
I1 0.02566(19) 0.0562(3) 0.0466(2) 0.0048(2) 0.01740(17) 0.0009(2)
I2 0.01745(15) 0.0601(3) 0.0350(2) -0.0162(2) 0.00302(13) 0.00350(19)
N1 0.0176(18) 0.025(2) 0.0152(18) 0.003(2) 0.0040(14) -0.002(2)
N2 0.0172(18) 0.025(2) 0.024(2) 0.004(2) 0.0023(15) -0.001(2)
O3 0.0178(17) 0.039(3) 0.0226(18) 0.0085(17) 0.0027(14) -0.0018(17)
O4 0.0291(19) 0.037(2) 0.0184(17) -0.0023(19) 0.0040(14) -0.005(2)
O2 0.0177(17) 0.028(2) 0.0227(18) 0.0011(15) 0.0018(14) -0.0035(15)
O1 0.0260(19) 0.039(3) 0.028(2) 0.0062(18) 0.0058(16) 0.0019(19)
O1S 0.026(3) 0.043(4) 0.024(3) 0.000 0.007(2) 0.000

loop_
_atom_type_symbol
_atom_type_description
_atom_type_scat_dispersion_real
_atom_type_scat_dispersion_imag
_atom_type_scat_source
C C 0.0033 0.0016 'International Tables Vol C Tables 4.2.6.8 and 6.1.1.4'
H H 0.0000 0.0000 'International Tables Vol C Tables 4.2.6.8 and 6.1.1.4'
N N 0.0061 0.0033 'International Tables Vol C Tables 4.2.6.8 and 6.1.1.4'
O O 0.0106 0.0060 'International Tables Vol C Tables 4.2.6.8 and 6.1.1.4'
I I -0.4742 1.8119 'International Tables Vol C Tables 4.2.6.8 and 6.1.1.4'

loop_
_geom_angle_atom_site_label_1
_geom_angle_atom_site_label_2
_geom_angle_atom_site_label_3
_geom_angle
C2 C1 I1 115.4(4)
C2 C1 H1A 108.4
I1 C1 H1A 108.4
C2 C1 H1B 108.4
I1 C1 H1B 108.4
H1A C1 H1B 107.5
O4 C2 C1 113.2(4)
O4 C2 C3 105.9(4)
C1 C2 C3 113.8(4)
O4 C2 H2 107.9
C1 C2 H2 107.9
C3 C2 H2 107.9
N1 C3 C2 110.7(4)
N1 C3 C6 102.1(4)
C2 C3 C6 115.6(5)
N1 C3 H3 109.4
C2 C3 H3 109.4
C6 C3 H3 109.4
O3 C4 N1 124.8(5)
O3 C4 C5 126.5(4)
N1 C4 C5 108.6(4)
C4 C5 C6 103.7(4)
C4 C5 H5A 111.0
C6 C5 H5A 111.0
C4 C5 H5B 111.0
C6 C5 H5B 111.0
H5A C5 H5B 109.0
C3 C6 C5 103.5(5)
C3 C6 H6A 111.1
C5 C6 H6A 111.1
C3 C6 H6B 111.1
C5 C6 H6B 111.1
H6A C6 H6B 109.0
C8 C7 I2 110.6(4)
C8 C7 H7A 109.5
I2 C7 H7A 109.5
C8 C7 H7B 109.5
I2 C7 H7B 109.5
H7A C7 H7B 108.1
O1 C8 C9 110.7(4)
O1 C8 C7 113.2(4)
C9 C8 C7 109.1(6)
O1 C8 H8 107.9
C9 C8 H8 107.9
C7 C8 H8 107.9
N2 C9 C8 109.8(5)
N2 C9 C12 102.9(4)
C8 C9 C12 115.0(4)
N2 C9 H9 109.6
C8 C9 H9 109.6
C12 C9 H9 109.6
O2 C10 N2 125.0(5)
O2 C10 C11 127.1(4)
N2 C10 C11 107.9(5)
C10 C11 C12 103.9(4)
C10 C11 H11A 111.0
C12 C11 H11A 111.0
C10 C11 H11B 111.0
C12 C11 H11B 111.0
H11A C11 H11B 109.0
C9 C12 C11 103.1(4)
C9 C12 H12A 111.2
C11 C12 H12A 111.2
C9 C12 H12B 111.2
C11 C12 H12B 111.2
H12A C12 H12B 109.1
C4 N1 C3 113.8(4)
C4 N1 H1 123.1
C3 N1 H1 123.1
C10 N2 C9 114.0(5)
C10 N2 H2A 123.0
C9 N2 H2A 123.0
C2 O4 H4A 109.5
C8 O1 H4 109.5

loop_
_geom_bond_atom_site_label_1
_geom_bond_atom_site_label_2
_geom_bond_distance
C1 C2 1.515(8)
C1 I1 2.142(6)
C1 H1A 0.9700
C1 H1B 0.9700
C2 O4 1.419(7)
C2 C3 1.524(7)
C2 H2 0.9800
C3 N1 1.460(6)
C3 C6 1.532(8)
C3 H3 0.9800
C4 O3 1.240(6)
C4 N1 1.337(6)
C4 C5 1.497(8)
C5 C6 1.532(8)
C5 H5A 0.9700
C5 H5B 0.9700
C6 H6A 0.9700
C6 H6B 0.9700
C7 C8 1.528(8)
C7 I2 2.151(6)
C7 H7A 0.9700
C7 H7B 0.9700
C8 O1 1.414(7)
C8 C9 1.527(7)
C8 H8 0.9800
C9 N2 1.461(7)
C9 C12 1.537(8)
C9 H9 0.9800
C10 O2 1.236(6)
C10 N2 1.350(6)
C10 C11 1.513(8)
C11 C12 1.545(7)
C11 H11A 0.9700
C11 H11B 0.9700
C12 H12A 0.9700
C12 H12B 0.9700
N1 H1 0.8600
N2 H2A 0.8600
O4 H4A 0.8200
O1 H4 0.8200
